data_4108136
loop_
_publ_author_name
'Jie Han'
'Chung-Wah Yau'
'Chi-Keung Lam'
'Thomas C. W. Mak'

_publ_section_title
;
 Designed Supramolecular Assembly of Hydrogen-Bonded Anionic Rosette
 Layers
;
_journal_name_full 'Journal of the American Chemical Society'
_journal_page_first 10315
_journal_page_last 10326
_journal_paper_doi 10.1021/ja802425q
_journal_volume 130
_journal_year 2008
_chemical_formula_sum 'C21 H42 N4 O2 S2'
_chemical_formula_weight 446.71
_chemical_melting_point 422(1)
_chemical_name_common '[(C4H9)4N][C(NH2)3][C4O2S2]'
_chemical_name_systematic
; 
 ? 
;
_space_group_IT_number 61
_symmetry_cell_setting orthorhombic
_symmetry_space_group_name_Hall '-P 2ac 2ab'
_symmetry_space_group_name_H-M 'P b c a'
_atom_sites_solution_hydrogens geom
_atom_sites_solution_primary direct
_atom_sites_solution_secondary difmap
_audit_creation_method SHELXL-97
_cell_angle_alpha 90.00
_cell_angle_beta 90.00
_cell_angle_gamma 90.00
_cell_formula_units_Z 8
_cell_length_a 16.057(2)
_cell_length_b 16.991(2)
_cell_length_c 19.045(2)
_cell_measurement_temperature 293(2)
_cell_volume 5195.9(10)
_computing_structure_refinement 'SHELXL-97 (Sheldrick, 1997)'
_computing_structure_solution 'SHELXS-97 (Sheldrick, 1990)'
_diffrn_ambient_temperature 293(2)
_diffrn_measured_fraction_theta_full 0.997
_diffrn_measured_fraction_theta_max 0.997
_diffrn_radiation_monochromator graphite
_diffrn_radiation_source 'fine-focus sealed tube'
_diffrn_radiation_type MoK\a
_diffrn_radiation_wavelength 0.71073
_diffrn_reflns_av_R_equivalents 0.0556
_diffrn_reflns_av_sigmaI/netI 0.0418
_diffrn_reflns_limit_h_max 21
_diffrn_reflns_limit_h_min -21
_diffrn_reflns_limit_k_max 22
_diffrn_reflns_limit_k_min -22
_diffrn_reflns_limit_l_max 18
_diffrn_reflns_limit_l_min -25
_diffrn_reflns_number 34381
_diffrn_reflns_theta_full 28.31
_diffrn_reflns_theta_max 28.31
_diffrn_reflns_theta_min 2.05
_exptl_absorpt_coefficient_mu 0.227
_exptl_absorpt_correction_T_max 1.000000
_exptl_absorpt_correction_T_min 0.781311
_exptl_absorpt_correction_type multi-scan
_exptl_crystal_colour yellow
_exptl_crystal_density_diffrn 1.142
_exptl_crystal_description prism
_exptl_crystal_F_000 1952
_exptl_crystal_size_max 0.39
_exptl_crystal_size_mid 0.30
_exptl_crystal_size_min 0.23
_refine_diff_density_max 0.412
_refine_diff_density_min -0.333
_refine_diff_density_rms 0.045
_refine_ls_extinction_coef 0.0020(4)
_refine_ls_extinction_expression Fc^*^=kFc[1+0.001xFc^2^\l^3^/sin(2\q)]^-1/4^
_refine_ls_extinction_method SHELXL
_refine_ls_goodness_of_fit_ref 1.007
_refine_ls_hydrogen_treatment constr
_refine_ls_matrix_type full
_refine_ls_number_parameters 263
_refine_ls_number_reflns 6455
_refine_ls_number_restraints 2
_refine_ls_restrained_S_all 1.009
_refine_ls_R_factor_all 0.1273
_refine_ls_R_factor_gt 0.0552
_refine_ls_shift/su_max 0.000
_refine_ls_shift/su_mean 0.000
_refine_ls_structure_factor_coef Fsqd
_refine_ls_weighting_details 'calc w=1/[\s^2^(Fo^2^)+(0.0853P)^2^+3.1230P] where P=(Fo^2^+2Fc^2^)/3'
_refine_ls_weighting_scheme calc
_refine_ls_wR_factor_gt 0.1513
_refine_ls_wR_factor_ref 0.2096
_reflns_number_gt 3148
_reflns_number_total 6455
_reflns_threshold_expression >2sigma(I)
_cod_data_source_file ja802425q-file002_3.cif
_cod_data_source_block complex3
_cod_original_cell_volume 5196(1)
_cod_database_code 4108136

loop_
_symmetry_equiv_pos_as_xyz
'x, y, z'
'-x+1/2, -y, z+1/2'
'-x, y+1/2, -z+1/2'
'x+1/2, -y+1/2, -z'
'-x, -y, -z'
'x-1/2, y, -z-1/2'
'x, -y-1/2, z-1/2'
'-x-1/2, y-1/2, z'

loop_
_atom_site_label
_atom_site_type_symbol
_atom_site_fract_x
_atom_site_fract_y
_atom_site_fract_z
_atom_site_U_iso_or_equiv
_atom_site_adp_type
_atom_site_occupancy
_atom_site_symmetry_multiplicity
_atom_site_calc_flag
_atom_site_refinement_flags
S1 S 0.79439(5) 0.24192(5) 0.67158(5) 0.0717(3) Uani 1 1 d .
S2 S 0.59115(6) 0.31846(7) 0.74961(5) 0.0909(4) Uani 1 1 d .
O1 O 0.52034(15) 0.32556(18) 0.57728(14) 0.0929(8) Uani 1 1 d .
O2 O 0.69983(17) 0.2742(2) 0.51021(14) 0.1141(11) Uani 1 1 d .
C1 C 0.70325(17) 0.27363(16) 0.63999(16) 0.0528(7) Uani 1 1 d .
C2 C 0.62661(17) 0.30135(16) 0.66933(15) 0.0529(7) Uani 1 1 d .
C3 C 0.58968(19) 0.30778(19) 0.59957(17) 0.0625(8) Uani 1 1 d .
C4 C 0.6709(2) 0.2829(2) 0.56952(17) 0.0701(9) Uani 1 1 d .
C5 C 0.82026(19) 0.21819(17) 0.38236(16) 0.0568(7) Uani 1 1 d .
N1 N 0.86961(18) 0.20140(17) 0.32845(14) 0.0747(8) Uani 1 1 d .
H1A H 0.8498 0.2007 0.2865 0.090 Uiso 1 1 calc R
H1B H 0.9214 0.1912 0.3355 0.090 Uiso 1 1 calc R
N2 N 0.85085(16) 0.21945(16) 0.44666(14) 0.0673(7) Uani 1 1 d .
H2A H 0.8190 0.2305 0.4816 0.081 Uiso 1 1 calc R
H2B H 0.9027 0.2092 0.4536 0.081 Uiso 1 1 calc R
N3 N 0.74106(17) 0.23380(17) 0.37162(14) 0.0728(8) Uani 1 1 d .
H3A H 0.7091 0.2448 0.4065 0.087 Uiso 1 1 calc R
H3B H 0.7212 0.2330 0.3297 0.087 Uiso 1 1 calc R
N4 N 0.35322(13) -0.00670(12) 0.30447(12) 0.0477(5) Uani 1 1 d .
C6 C 0.30452(17) -0.04770(15) 0.36240(14) 0.0501(6) Uani 1 1 d .
H6A H 0.2772 -0.0934 0.3423 0.060 Uiso 1 1 calc R
H6B H 0.3438 -0.0666 0.3972 0.060 Uiso 1 1 calc R
C7 C 0.23926(19) 0.00156(18) 0.39957(17) 0.0621(8) Uani 1 1 d .
H7A H 0.2651 0.0478 0.4199 0.075 Uiso 1 1 calc R
H7B H 0.1975 0.0188 0.3661 0.075 Uiso 1 1 calc R
C8 C 0.1986(2) -0.0469(2) 0.45676(17) 0.0705(9) Uani 1 1 d D
H8A H 0.2409 -0.0634 0.4900 0.085 Uiso 1 1 calc R
H8B H 0.1747 -0.0938 0.4360 0.085 Uiso 1 1 calc R
C9 C 0.1310(2) -0.0026(3) 0.4958(2) 0.1035(14) Uani 1 1 d D
H9A H 0.1075 -0.0360 0.5313 0.155 Uiso 1 1 calc R
H9B H 0.0882 0.0129 0.4634 0.155 Uiso 1 1 calc R
H9C H 0.1544 0.0434 0.5174 0.155 Uiso 1 1 calc R
C10 C 0.39477(18) 0.06749(15) 0.33175(15) 0.0522(7) Uani 1 1 d .
H10A H 0.4264 0.0907 0.2936 0.063 Uiso 1 1 calc R
H10B H 0.3515 0.1047 0.3445 0.063 Uiso 1 1 calc R
C11 C 0.4521(2) 0.05775(17) 0.39389(16) 0.0600(8) Uani 1 1 d .
H11A H 0.4997 0.0260 0.3805 0.072 Uiso 1 1 calc R
H11B H 0.4230 0.0307 0.4314 0.072 Uiso 1 1 calc R
C12 C 0.4816(2) 0.1371(2) 0.41959(18) 0.0740(9) Uani 1 1 d .
H12A H 0.5081 0.1645 0.3809 0.089 Uiso 1 1 calc R
H12B H 0.4335 0.1678 0.4338 0.089 Uiso 1 1 calc R
C13 C 0.5412(3) 0.1334(2) 0.4796(2) 0.0916(12) Uani 1 1 d .
H13A H 0.5572 0.1857 0.4928 0.137 Uiso 1 1 calc R
H13B H 0.5896 0.1041 0.4659 0.137 Uiso 1 1 calc R
H13C H 0.5149 0.1078 0.5188 0.137 Uiso 1 1 calc R
C14 C 0.29551(19) 0.01967(16) 0.24593(15) 0.0555(7) Uani 1 1 d .
H14A H 0.2535 0.0540 0.2660 0.067 Uiso 1 1 calc R
H14B H 0.3277 0.0508 0.2129 0.067 Uiso 1 1 calc R
C15 C 0.2517(2) -0.04459(18) 0.20560(17) 0.0640(8) Uani 1 1 d .
H15A H 0.2177 -0.0755 0.2374 0.077 Uiso 1 1 calc R
H15B H 0.2927 -0.0793 0.1845 0.077 Uiso 1 1 calc R
C16 C 0.1973(2) -0.0094(2) 0.14874(18) 0.0739(9) Uani 1 1 d .
H16A H 0.2309 0.0253 0.1198 0.089 Uiso 1 1 calc R
H16B H 0.1541 0.0222 0.1705 0.089 Uiso 1 1 calc R
C17 C 0.1572(3) -0.0707(2) 0.1025(2) 0.0930(12) Uani 1 1 d .
H17A H 0.1240 -0.0452 0.0673 0.139 Uiso 1 1 calc R
H17B H 0.1225 -0.1042 0.1306 0.139 Uiso 1 1 calc R
H17C H 0.1997 -0.1016 0.0802 0.139 Uiso 1 1 calc R
C18 C 0.41719(17) -0.06511(16) 0.27789(16) 0.0552(7) Uani 1 1 d .
H18A H 0.3880 -0.1106 0.2593 0.066 Uiso 1 1 calc R
H18B H 0.4503 -0.0829 0.3174 0.066 Uiso 1 1 calc R
C19 C 0.4758(2) -0.0343(2) 0.2216(2) 0.0803(10) Uani 1 1 d .
H19A H 0.4436 -0.0095 0.1846 0.096 Uiso 1 1 calc R
H19B H 0.5122 0.0052 0.2418 0.096 Uiso 1 1 calc R
C20 C 0.5279(2) -0.1001(2) 0.1906(2) 0.0903(12) Uani 1 1 d D
H20A H 0.5793 -0.0779 0.1725 0.108 Uiso 1 1 calc R
H20B H 0.5424 -0.1367 0.2277 0.108 Uiso 1 1 calc R
C21 C 0.4852(3) -0.1443(3) 0.1328(2) 0.1004(13) Uani 1 1 d D
H21A H 0.5212 -0.1853 0.1160 0.151 Uiso 1 1 calc R
H21B H 0.4725 -0.1089 0.0950 0.151 Uiso 1 1 calc R
H21C H 0.4346 -0.1671 0.1503 0.151 Uiso 1 1 calc R

loop_
_atom_site_aniso_label
_atom_site_aniso_U_11
_atom_site_aniso_U_22
_atom_site_aniso_U_33
_atom_site_aniso_U_23
_atom_site_aniso_U_13
_atom_site_aniso_U_12
S1 0.0551(5) 0.0553(5) 0.1047(7) -0.0107(4) -0.0069(4) 0.0002(4)
S2 0.0850(7) 0.1296(9) 0.0581(5) -0.0022(5) 0.0131(5) 0.0318(6)
O1 0.0597(14) 0.129(2) 0.0896(18) -0.0005(16) -0.0156(13) -0.0004(14)
O2 0.0882(18) 0.193(3) 0.0607(16) -0.0256(18) 0.0137(14) -0.003(2)
C1 0.0518(15) 0.0445(14) 0.0619(17) -0.0088(13) 0.0030(13) -0.0093(12)
C2 0.0502(15) 0.0488(16) 0.0597(17) -0.0022(13) 0.0022(13) -0.0037(12)
C3 0.0505(17) 0.074(2) 0.0630(18) -0.0050(15) -0.0023(14) -0.0080(15)
C4 0.0606(18) 0.093(2) 0.0568(18) -0.0134(17) 0.0062(16) -0.0158(17)
C5 0.0599(17) 0.0518(16) 0.0587(18) -0.0069(13) -0.0007(15) -0.0044(14)
N1 0.0723(17) 0.087(2) 0.0647(17) -0.0171(14) 0.0049(14) 0.0040(15)
N2 0.0588(15) 0.0828(19) 0.0603(15) 0.0010(14) -0.0048(13) 0.0012(13)
N3 0.0627(16) 0.097(2) 0.0588(16) -0.0114(15) -0.0071(13) 0.0011(15)
N4 0.0527(12) 0.0383(11) 0.0519(12) 0.0013(9) -0.0013(10) -0.0003(10)
C6 0.0539(15) 0.0422(14) 0.0541(15) 0.0049(12) -0.0004(13) -0.0050(12)
C7 0.0577(18) 0.0593(18) 0.0693(19) -0.0014(15) 0.0088(15) -0.0024(14)
C8 0.070(2) 0.076(2) 0.0650(19) 0.0000(17) 0.0167(17) -0.0012(17)
C9 0.092(3) 0.112(3) 0.107(3) -0.006(3) 0.041(2) 0.004(3)
C10 0.0613(16) 0.0386(13) 0.0566(16) -0.0016(12) 0.0006(14) -0.0067(12)
C11 0.0646(18) 0.0497(16) 0.0656(18) -0.0026(14) -0.0057(15) -0.0075(14)
C12 0.094(2) 0.061(2) 0.067(2) -0.0005(16) -0.0066(19) -0.0229(18)
C13 0.099(3) 0.084(3) 0.092(3) -0.014(2) -0.021(2) -0.025(2)
C14 0.0630(17) 0.0495(15) 0.0540(15) 0.0048(13) -0.0061(14) 0.0020(13)
C15 0.0651(18) 0.0570(18) 0.070(2) -0.0003(15) -0.0130(16) 0.0009(15)
C16 0.083(2) 0.068(2) 0.071(2) -0.0048(17) -0.0204(18) 0.0139(18)
C17 0.098(3) 0.089(3) 0.092(3) -0.016(2) -0.034(2) 0.012(2)
C18 0.0541(16) 0.0483(15) 0.0631(17) -0.0076(13) -0.0009(14) 0.0058(13)
C19 0.079(2) 0.074(2) 0.088(2) -0.0152(19) 0.025(2) -0.0099(19)
C20 0.070(2) 0.110(3) 0.090(3) -0.016(2) 0.014(2) 0.018(2)
C21 0.111(3) 0.085(3) 0.105(3) -0.024(2) 0.003(3) 0.016(2)

loop_
_atom_type_symbol
_atom_type_description
_atom_type_scat_dispersion_real
_atom_type_scat_dispersion_imag
_atom_type_scat_source
C C 0.0033 0.0016 'International Tables Vol C Tables 4.2.6.8 and 6.1.1.4'
H H 0.0000 0.0000 'International Tables Vol C Tables 4.2.6.8 and 6.1.1.4'
N N 0.0061 0.0033 'International Tables Vol C Tables 4.2.6.8 and 6.1.1.4'
O O 0.0106 0.0060 'International Tables Vol C Tables 4.2.6.8 and 6.1.1.4'
S S 0.1246 0.1234 'International Tables Vol C Tables 4.2.6.8 and 6.1.1.4'

loop_
_geom_angle_atom_site_label_1
_geom_angle_atom_site_label_2
_geom_angle_atom_site_label_3
_geom_angle
C2 C1 C4 91.0(2)
C2 C1 S1 135.9(2)
C4 C1 S1 133.1(2)
C1 C2 C3 91.1(2)
C1 C2 S2 135.5(2)
C3 C2 S2 133.4(2)
O1 C3 C2 134.5(3)
O1 C3 C4 137.1(3)
C2 C3 C4 88.4(2)
O2 C4 C1 134.6(3)
O2 C4 C3 136.0(3)
C1 C4 C3 89.4(2)
N3 C5 N2 120.1(3)
N3 C5 N1 120.0(3)
N2 C5 N1 119.9(3)
C18 N4 C14 111.2(2)
C18 N4 C10 111.1(2)
C14 N4 C10 105.94(19)
C18 N4 C6 106.9(2)
C14 N4 C6 110.7(2)
C10 N4 C6 111.0(2)
C7 C6 N4 116.2(2)
C8 C7 C6 109.5(2)
C7 C8 C9 113.1(3)
C11 C10 N4 116.5(2)
C10 C11 C12 110.4(3)
C13 C12 C11 114.3(3)
C15 C14 N4 116.4(2)
C14 C15 C16 110.3(3)
C15 C16 C17 113.0(3)
N4 C18 C19 115.5(2)
C20 C19 C18 111.3(3)
C21 C20 C19 113.7(3)

loop_
_geom_bond_atom_site_label_1
_geom_bond_atom_site_label_2
_geom_bond_distance
S1 C1 1.671(3)
S2 C2 1.657(3)
O1 C3 1.229(4)
O2 C4 1.230(4)
C1 C2 1.431(4)
C1 C4 1.448(4)
C2 C3 1.459(4)
C3 C4 1.486(4)
C5 N3 1.315(4)
C5 N2 1.320(4)
C5 N1 1.328(4)
N4 C18 1.515(3)
N4 C14 1.517(3)
N4 C10 1.518(3)
N4 C6 1.521(3)
C6 C7 1.516(4)
C7 C8 1.513(4)
C8 C9 1.516(3)
C10 C11 1.508(4)
C11 C12 1.510(4)
C12 C13 1.492(5)
C14 C15 1.509(4)
C15 C16 1.515(4)
C16 C17 1.508(5)
C18 C19 1.519(4)
C19 C20 1.516(5)
C20 C21 1.499(4)

loop_
_geom_hbond_atom_site_label_D
_geom_hbond_atom_site_label_H
_geom_hbond_atom_site_label_A
_geom_hbond_distance_DH
_geom_hbond_distance_HA
_geom_hbond_distance_DA
_geom_hbond_angle_DHA
_geom_hbond_site_symmetry_A
N1 H1A S1 0.86 2.56 3.363(3) 156.8 7_565
N1 H1B O1 0.86 2.32 3.048(4) 143.1 4_556
N2 H2A O2 0.86 2.12 2.865(4) 144.2 .
N2 H2B O1 0.86 2.07 2.863(4) 154.0 4_556
N3 H3A O2 0.86 2.04 2.806(4) 147.6 .

loop_
_geom_torsion_atom_site_label_1
_geom_torsion_atom_site_label_2
_geom_torsion_atom_site_label_3
_geom_torsion_atom_site_label_4
_geom_torsion
C4 C1 C2 C3 2.8(2)
S1 C1 C2 C3 -176.7(3)
C4 C1 C2 S2 -178.2(3)
S1 C1 C2 S2 2.4(5)
C1 C2 C3 O1 176.6(4)
S2 C2 C3 O1 -2.5(6)
C1 C2 C3 C4 -2.7(2)
S2 C2 C3 C4 178.2(3)
C2 C1 C4 O2 176.7(5)
S1 C1 C4 O2 -3.9(7)
C2 C1 C4 C3 -2.7(2)
S1 C1 C4 C3 176.7(3)
O1 C3 C4 O2 4.1(8)
C2 C3 C4 O2 -176.7(5)
O1 C3 C4 C1 -176.6(4)
C2 C3 C4 C1 2.7(2)
C18 N4 C6 C7 177.0(2)
C14 N4 C6 C7 -61.7(3)
C10 N4 C6 C7 55.7(3)
N4 C6 C7 C8 -178.3(2)
C6 C7 C8 C9 -178.8(3)
C18 N4 C10 C11 -62.6(3)
C14 N4 C10 C11 176.5(2)
C6 N4 C10 C11 56.2(3)
N4 C10 C11 C12 -174.2(3)
C10 C11 C12 C13 -178.0(3)
C18 N4 C14 C15 54.1(3)
C10 N4 C14 C15 175.0(3)
C6 N4 C14 C15 -64.6(3)
N4 C14 C15 C16 -179.4(3)
C14 C15 C16 C17 175.3(3)
C14 N4 C18 C19 61.8(3)
C10 N4 C18 C19 -56.0(3)
C6 N4 C18 C19 -177.2(2)
N4 C18 C19 C20 -171.1(3)
C18 C19 C20 C21 84.4(4)
